data_2206983
loop_
_publ_author_name
'Meng, Xiang-gao'
'Wu, An-Xin'

_publ_section_title
;
 <i>rac</i>-Diethyl 2,3-bis(2-methoxybenzoyl)succinate
;
_journal_coeditor_code IS6116
_journal_issue 10
_journal_name_full 'Acta Crystallographica Section E'
_journal_page_first o3203
_journal_page_last o3204
_journal_paper_doi 10.1107/S1600536805027856
_journal_volume 61
_journal_year 2005
_chemical_formula_iupac 'C24 H26 O8'
_chemical_formula_moiety 'C24 H26 O8'
_chemical_formula_sum 'C24 H26 O8'
_chemical_formula_weight 442.45
_chemical_name_systematic
;
rac-Diethyl 2,3-bis(2-methoxybenzoyl)succinate
;
_space_group_IT_number 14
_symmetry_cell_setting monoclinic
_symmetry_space_group_name_Hall '-P 2ybc'
_symmetry_space_group_name_H-M 'P 1 21/c 1'
_atom_sites_solution_hydrogens geom
_atom_sites_solution_primary direct
_atom_sites_solution_secondary difmap
_audit_creation_method SHELXL-97
_cell_angle_alpha 90.00
_cell_angle_beta 103.214(2)
_cell_angle_gamma 90.00
_cell_formula_units_Z 4
_cell_length_a 7.6510(10)
_cell_length_b 28.146(4)
_cell_length_c 10.9770(14)
_cell_measurement_reflns_used 4946
_cell_measurement_temperature 292(2)
_cell_measurement_theta_max 21.74
_cell_measurement_theta_min 2.39
_cell_volume 2301.3(5)
_computing_cell_refinement 'SAINT-Plus (Bruker, 2001)'
_computing_data_collection 'SMART (Bruker, 2001)'
_computing_data_reduction SAINT-Plus
_computing_molecular_graphics 'PLATON (Spek, 2003)'
_computing_publication_material PLATON
_computing_structure_refinement 'SHELXL97 (Sheldrick, 1997)'
_computing_structure_solution 'SHELXS97 (Sheldrick, 1997)'
_diffrn_ambient_temperature 292(2)
_diffrn_measured_fraction_theta_full 0.998
_diffrn_measured_fraction_theta_max 0.998
_diffrn_measurement_device_type 'Bruker SMART APEX CCD area-detector'
_diffrn_measurement_method \w
_diffrn_radiation_monochromator graphite
_diffrn_radiation_type 'Mo K\a'
_diffrn_radiation_wavelength 0.71073
_diffrn_reflns_av_R_equivalents 0.0296
_diffrn_reflns_av_sigmaI/netI 0.0285
_diffrn_reflns_limit_h_max 9
_diffrn_reflns_limit_h_min -8
_diffrn_reflns_limit_k_max 33
_diffrn_reflns_limit_k_min -33
_diffrn_reflns_limit_l_max 13
_diffrn_reflns_limit_l_min -12
_diffrn_reflns_number 16206
_diffrn_reflns_theta_full 25.00
_diffrn_reflns_theta_max 25.00
_diffrn_reflns_theta_min 2.04
_diffrn_standards_decay_% 0
_diffrn_standards_number 0
_exptl_absorpt_coefficient_mu 0.096
_exptl_absorpt_correction_type none
_exptl_crystal_colour colorless
_exptl_crystal_density_diffrn 1.277
_exptl_crystal_density_method 'not measured'
_exptl_crystal_description block
_exptl_crystal_F_000 936
_exptl_crystal_size_max 0.30
_exptl_crystal_size_mid 0.30
_exptl_crystal_size_min 0.20
_refine_diff_density_max 0.183
_refine_diff_density_min -0.209
_refine_ls_extinction_method none
_refine_ls_goodness_of_fit_ref 1.088
_refine_ls_hydrogen_treatment constr
_refine_ls_matrix_type full
_refine_ls_number_parameters 293
_refine_ls_number_reflns 4040
_refine_ls_number_restraints 0
_refine_ls_restrained_S_all 1.088
_refine_ls_R_factor_all 0.0908
_refine_ls_R_factor_gt 0.0654
_refine_ls_shift/su_max 0.000
_refine_ls_shift/su_mean 0.000
_refine_ls_structure_factor_coef Fsqd
_refine_ls_weighting_details 'calc w = 1/[\s^2^(Fo^2^)+(0.0669P)^2^+1.0101P] where P = (Fo^2^+2Fc^2^)/3'
_refine_ls_weighting_scheme calc
_refine_ls_wR_factor_gt 0.1625
_refine_ls_wR_factor_ref 0.1771
_reflns_number_gt 2830
_reflns_number_total 4040
_reflns_threshold_expression I>2\s(I)
_cod_data_source_file is6116.cif
_cod_data_source_block I
_cod_depositor_comments
;
The following automatic conversions were performed:
'_symmetry_cell_setting' value 'Monoclinic' changed to 'monoclinic'
according to '/home/saulius/struct/CIF-dictionaries/cif_core.dic'
dictionary named 'cif_core.dic' version 2.4.1 from 2010-06-29.

Automatic conversion script
Id: cif_fix_enum 1527 2010-12-29 10:47:43Z saulius 

The following automatic conversions were performed:

'_symmetry_cell_setting' value 'Monoclinic' changed to 'monoclinic'
according to /home/saulius/struct/CIF-dictionaries/cif_core.dic
dictionary named 'cif_core.dic' version 2.4.1 from 2010-06-29.

Automatic conversion script
Id: cif_fix_values 1715 2011-07-08 13:25:40Z adriana 
;
_cod_original_cell_volume 2301.2(5)
_cod_original_sg_symbol_H-M 'P 21/c'
_cod_database_code 2206983
_cod_database_fobs_code 2206983

loop_
_symmetry_equiv_pos_as_xyz
'x, y, z'
'-x, y+1/2, -z+1/2'
'-x, -y, -z'
'x, -y-1/2, z-1/2'

loop_
_atom_site_label
_atom_site_fract_x
_atom_site_fract_y
_atom_site_fract_z
_atom_site_U_iso_or_equiv
_atom_site_adp_type
_atom_site_calc_flag
_atom_site_refinement_flags
_atom_site_occupancy
_atom_site_type_symbol
C1 0.1573(5) 0.47264(18) 0.6946(5) 0.1269(16) Uani d . 1 C
H1A 0.0990 0.4813 0.7601 0.190 Uiso calc R 1 H
H1B 0.1031 0.4443 0.6540 0.190 Uiso calc R 1 H
H1C 0.1445 0.4980 0.6346 0.190 Uiso calc R 1 H
C2 0.4462(4) 0.50008(11) 0.8083(3) 0.0709(8) Uani d . 1 C
C3 0.3777(5) 0.54409(13) 0.8300(3) 0.0877(10) Uani d . 1 C
H3 0.2559 0.5504 0.8013 0.105 Uiso calc R 1 H
C4 0.4898(7) 0.57846(13) 0.8940(4) 0.0984(12) Uani d . 1 C
H4 0.4428 0.6078 0.9087 0.118 Uiso calc R 1 H
C5 0.6696(7) 0.57010(13) 0.9363(4) 0.0973(12) Uani d . 1 C
H5 0.7447 0.5937 0.9785 0.117 Uiso calc R 1 H
C6 0.7374(5) 0.52684(10) 0.9159(3) 0.0793(9) Uani d . 1 C
H6 0.8594 0.5211 0.9460 0.095 Uiso calc R 1 H
C7 0.6291(4) 0.49098(10) 0.8513(3) 0.0652(7) Uani d . 1 C
C8 0.7201(4) 0.44478(10) 0.8403(3) 0.0650(7) Uani d . 1 C
C9 0.6413(4) 0.40748(9) 0.7436(3) 0.0700(8) Uani d . 1 C
H9 0.5281 0.3983 0.7646 0.084 Uiso calc R 1 H
C10 0.5861(4) 0.42674(10) 0.6128(3) 0.0655(7) Uani d . 1 C
C11 0.3753(5) 0.42202(14) 0.4190(3) 0.0912(10) Uani d . 1 C
H11A 0.4550 0.4102 0.3687 0.109 Uiso calc R 1 H
H11B 0.3740 0.4564 0.4147 0.109 Uiso calc R 1 H
C12 0.1940(6) 0.4034(2) 0.3711(4) 0.1414(19) Uani d . 1 C
H12A 0.1980 0.3694 0.3688 0.212 Uiso calc R 1 H
H12B 0.1470 0.4155 0.2883 0.212 Uiso calc R 1 H
H12C 0.1180 0.4133 0.4250 0.212 Uiso calc R 1 H
C13 0.7436(4) 0.36454(10) 0.7556(3) 0.0659(8) Uani d . 1 C
H13 0.8615 0.3747 0.7444 0.079 Uiso calc R 1 H
C14 0.6872(4) 0.32635(10) 0.6581(3) 0.0631(7) Uani d . 1 C
C15 0.6810(6) 0.30119(14) 0.4522(4) 0.1003(12) Uani d . 1 C
H15A 0.7179 0.2698 0.4846 0.120 Uiso calc R 1 H
H15B 0.5518 0.3010 0.4205 0.120 Uiso calc R 1 H
C16 0.7687(9) 0.3130(2) 0.3527(5) 0.156(2) Uani d . 1 C
H16A 0.7406 0.3452 0.3265 0.235 Uiso calc R 1 H
H16B 0.7273 0.2920 0.2832 0.235 Uiso calc R 1 H
H16C 0.8962 0.3097 0.3823 0.235 Uiso calc R 1 H
C17 0.7839(4) 0.34207(9) 0.8842(3) 0.0616(7) Uani d . 1 C
C18 0.9645(4) 0.32303(9) 0.9425(3) 0.0633(7) Uani d . 1 C
C19 1.0010(5) 0.31416(13) 1.0678(4) 0.0977(11) Uani d . 1 C
H19 0.9116 0.3183 1.1118 0.117 Uiso calc R 1 H
C20 1.1719(8) 0.29886(17) 1.1310(5) 0.1374(19) Uani d . 1 C
H20 1.1973 0.2936 1.2169 0.165 Uiso calc R 1 H
C21 1.2995(7) 0.29178(16) 1.0658(7) 0.136(2) Uani d . 1 C
H21 1.4124 0.2811 1.1075 0.164 Uiso calc R 1 H
C22 1.2667(5) 0.29990(14) 0.9415(6) 0.1132(15) Uani d . 1 C
H22 1.3574 0.2956 0.8987 0.136 Uiso calc R 1 H
C23 1.0981(4) 0.31463(11) 0.8777(4) 0.0788(10) Uani d . 1 C
C24 1.1917(6) 0.32955(19) 0.6873(5) 0.149(2) Uani d . 1 C
H24A 1.2424 0.3604 0.7104 0.224 Uiso calc R 1 H
H24B 1.1413 0.3287 0.5988 0.224 Uiso calc R 1 H
H24C 1.2839 0.3059 0.7086 0.224 Uiso calc R 1 H
O1 0.3447(3) 0.46418(8) 0.7471(2) 0.0892(7) Uani d . 1 O
O2 0.8632(3) 0.43649(8) 0.9100(3) 0.1008(8) Uani d . 1 O
O3 0.6719(3) 0.45627(8) 0.5730(2) 0.0887(7) Uani d . 1 O
O4 0.4380(3) 0.40670(7) 0.54783(18) 0.0689(5) Uani d . 1 O
O5 0.6108(3) 0.29144(8) 0.6779(2) 0.0934(7) Uani d . 1 O
O6 0.7305(3) 0.33630(7) 0.5512(2) 0.0778(6) Uani d . 1 O
O7 0.6648(3) 0.33941(8) 0.9401(2) 0.0842(7) Uani d . 1 O
O8 1.0550(3) 0.32023(12) 0.7523(3) 0.1155(10) Uani d . 1 O

loop_
_atom_site_aniso_label
_atom_site_aniso_U_11
_atom_site_aniso_U_22
_atom_site_aniso_U_33
_atom_site_aniso_U_12
_atom_site_aniso_U_13
_atom_site_aniso_U_23
C1 0.064(2) 0.151(4) 0.158(4) 0.010(2) 0.011(2) -0.020(3)
C2 0.081(2) 0.0704(18) 0.0655(19) -0.0021(16) 0.0261(16) 0.0005(15)
C3 0.105(3) 0.085(2) 0.082(2) 0.017(2) 0.042(2) 0.0093(19)
C4 0.153(4) 0.068(2) 0.087(3) 0.011(2) 0.054(3) -0.0008(19)
C5 0.132(4) 0.068(2) 0.091(3) -0.010(2) 0.025(3) -0.0099(18)
C6 0.105(3) 0.0595(18) 0.072(2) -0.0098(17) 0.0187(18) -0.0029(15)
C7 0.080(2) 0.0579(16) 0.0605(18) -0.0029(14) 0.0217(15) -0.0018(13)
C8 0.0581(18) 0.0635(16) 0.073(2) -0.0101(13) 0.0142(15) -0.0065(14)
C9 0.0717(19) 0.0528(15) 0.078(2) -0.0088(13) 0.0027(16) -0.0011(14)
C10 0.0668(18) 0.0527(15) 0.077(2) -0.0038(14) 0.0164(16) -0.0035(14)
C11 0.105(3) 0.097(2) 0.067(2) -0.007(2) 0.009(2) 0.0126(18)
C12 0.110(3) 0.218(6) 0.080(3) -0.031(4) -0.010(2) 0.012(3)
C13 0.0661(18) 0.0640(17) 0.0712(19) 0.0110(13) 0.0230(15) -0.0039(14)
C14 0.0517(16) 0.0627(17) 0.077(2) 0.0047(13) 0.0192(14) -0.0051(14)
C15 0.109(3) 0.096(3) 0.099(3) -0.015(2) 0.029(2) -0.032(2)
C16 0.212(6) 0.171(5) 0.111(4) -0.059(4) 0.089(4) -0.059(3)
C17 0.0525(16) 0.0577(15) 0.078(2) 0.0026(12) 0.0215(15) -0.0020(14)
C18 0.0537(16) 0.0539(15) 0.081(2) 0.0045(12) 0.0132(15) 0.0032(14)
C19 0.092(3) 0.099(3) 0.097(3) 0.024(2) 0.011(2) 0.013(2)
C20 0.131(4) 0.125(4) 0.129(4) 0.049(3) -0.025(3) 0.016(3)
C21 0.077(3) 0.095(3) 0.208(6) 0.035(2) -0.026(4) -0.006(4)
C22 0.055(2) 0.087(3) 0.190(5) 0.0063(18) 0.012(3) -0.021(3)
C23 0.0459(17) 0.0651(18) 0.124(3) -0.0072(13) 0.0171(19) -0.0106(18)
C24 0.114(4) 0.164(4) 0.206(6) -0.025(3) 0.112(4) -0.018(4)
O1 0.0661(14) 0.0945(16) 0.1068(18) -0.0001(12) 0.0196(12) -0.0139(13)
O2 0.0651(15) 0.0953(16) 0.125(2) 0.0028(12) -0.0132(14) -0.0383(14)
O3 0.0940(16) 0.0773(14) 0.0969(17) -0.0206(12) 0.0258(13) 0.0072(12)
O4 0.0715(13) 0.0698(12) 0.0630(13) -0.0066(10) 0.0103(10) 0.0043(9)
O5 0.0889(16) 0.0853(15) 0.1082(19) -0.0327(13) 0.0273(14) -0.0078(13)
O6 0.0893(15) 0.0758(13) 0.0748(14) -0.0093(11) 0.0324(12) -0.0179(11)
O7 0.0616(13) 0.1065(17) 0.0926(16) 0.0100(11) 0.0346(12) 0.0121(12)
O8 0.0619(15) 0.177(3) 0.120(2) -0.0084(15) 0.0464(16) -0.0081(19)

loop_
_atom_type_symbol
_atom_type_description
_atom_type_scat_dispersion_real
_atom_type_scat_dispersion_imag
_atom_type_scat_source
C C 0.0033 0.0016 'International Tables Vol C Tables 4.2.6.8 and 6.1.1.4'
H H 0.0000 0.0000 'International Tables Vol C Tables 4.2.6.8 and 6.1.1.4'
O O 0.0106 0.0060 'International Tables Vol C Tables 4.2.6.8 and 6.1.1.4'

loop_
_geom_angle_atom_site_label_1
_geom_angle_atom_site_label_2
_geom_angle_atom_site_label_3
_geom_angle
O1 C1 H1A 109.5
O1 C1 H1B 109.5
H1A C1 H1B 109.5
O1 C1 H1C 109.5
H1A C1 H1C 109.5
H1B C1 H1C 109.5
O1 C2 C3 123.7(3)
O1 C2 C7 116.6(3)
C3 C2 C7 119.7(3)
C4 C3 C2 120.0(4)
C4 C3 H3 120.0
C2 C3 H3 120.0
C5 C4 C3 120.9(3)
C5 C4 H4 119.5
C3 C4 H4 119.5
C6 C5 C4 119.3(4)
C6 C5 H5 120.3
C4 C5 H5 120.3
C5 C6 C7 121.8(4)
C5 C6 H6 119.1
C7 C6 H6 119.1
C6 C7 C2 118.3(3)
C6 C7 C8 116.0(3)
C2 C7 C8 125.7(3)
O2 C8 C7 119.3(3)
O2 C8 C9 117.9(3)
C7 C8 C9 122.8(3)
C13 C9 C10 114.9(3)
C13 C9 C8 113.5(3)
C10 C9 C8 113.5(2)
C13 C9 H9 104.5
C10 C9 H9 104.5
C8 C9 H9 104.5
O3 C10 O4 124.9(3)
O3 C10 C9 122.7(3)
O4 C10 C9 112.4(2)
O4 C11 C12 108.6(3)
O4 C11 H11A 110.0
C12 C11 H11A 110.0
O4 C11 H11B 110.0
C12 C11 H11B 110.0
H11A C11 H11B 108.4
C11 C12 H12A 109.5
C11 C12 H12B 109.5
H12A C12 H12B 109.5
C11 C12 H12C 109.5
H12A C12 H12C 109.5
H12B C12 H12C 109.5
C9 C13 C14 118.4(2)
C9 C13 C17 115.5(2)
C14 C13 C17 109.2(2)
C9 C13 H13 104.0
C14 C13 H13 104.0
C17 C13 H13 104.0
O5 C14 O6 124.9(3)
O5 C14 C13 122.2(3)
O6 C14 C13 113.0(2)
C16 C15 O6 108.8(3)
C16 C15 H15A 109.9
O6 C15 H15A 109.9
C16 C15 H15B 109.9
O6 C15 H15B 109.9
H15A C15 H15B 108.3
C15 C16 H16A 109.5
C15 C16 H16B 109.5
H16A C16 H16B 109.5
C15 C16 H16C 109.5
H16A C16 H16C 109.5
H16B C16 H16C 109.5
O7 C17 C18 119.5(3)
O7 C17 C13 118.8(3)
C18 C17 C13 121.6(2)
C19 C18 C23 118.6(3)
C19 C18 C17 117.2(3)
C23 C18 C17 124.1(3)
C18 C19 C20 120.6(4)
C18 C19 H19 119.7
C20 C19 H19 119.7
C21 C20 C19 119.3(5)
C21 C20 H20 120.3
C19 C20 H20 120.3
C22 C21 C20 121.4(4)
C22 C21 H21 119.3
C20 C21 H21 119.3
C21 C22 C23 119.9(5)
C21 C22 H22 120.1
C23 C22 H22 120.1
O8 C23 C22 122.2(4)
O8 C23 C18 117.7(3)
C22 C23 C18 120.1(4)
O8 C24 H24A 109.5
O8 C24 H24B 109.5
H24A C24 H24B 109.5
O8 C24 H24C 109.5
H24A C24 H24C 109.5
H24B C24 H24C 109.5
C2 O1 C1 118.8(3)
C10 O4 C11 116.8(2)
C14 O6 C15 116.4(3)
C23 O8 C24 119.9(3)

loop_
_geom_bond_atom_site_label_1
_geom_bond_atom_site_label_2
_geom_bond_distance
_geom_bond_publ_flag
C1 O1 1.438(4) ?
C1 H1A 0.9600 ?
C1 H1B 0.9600 ?
C1 H1C 0.9600 ?
C2 O1 1.355(4) ?
C2 C3 1.387(4) ?
C2 C7 1.395(4) ?
C3 C4 1.375(5) ?
C3 H3 0.9300 ?
C4 C5 1.368(6) ?
C4 H4 0.9300 ?
C5 C6 1.362(5) ?
C5 H5 0.9300 ?
C6 C7 1.393(4) ?
C6 H6 0.9300 ?
C7 C8 1.493(4) yes
C8 O2 1.206(3) ?
C8 C9 1.517(4) yes
C9 C13 1.429(4) yes
C9 C10 1.503(4) yes
C9 H9 0.9800 ?
C10 O3 1.201(3) ?
C10 O4 1.320(3) ?
C11 O4 1.451(4) ?
C11 C12 1.463(5) ?
C11 H11A 0.9700 ?
C11 H11B 0.9700 ?
C12 H12A 0.9600 ?
C12 H12B 0.9600 ?
C12 H12C 0.9600 ?
C13 C14 1.508(4) yes
C13 C17 1.513(4) yes
C13 H13 0.9800 ?
C14 O5 1.189(3) ?
C14 O6 1.320(3) ?
C15 C16 1.445(5) ?
C15 O6 1.453(4) ?
C15 H15A 0.9700 ?
C15 H15B 0.9700 ?
C16 H16A 0.9600 ?
C16 H16B 0.9600 ?
C16 H16C 0.9600 ?
C17 O7 1.212(3) ?
C17 C18 1.484(4) yes
C18 C19 1.363(5) ?
C18 C23 1.392(4) ?
C19 C20 1.401(6) ?
C19 H19 0.9300 ?
C20 C21 1.350(8) ?
C20 H20 0.9300 ?
C21 C22 1.350(7) ?
C21 H21 0.9300 ?
C22 C23 1.384(5) ?
C22 H22 0.9300 ?
C23 O8 1.349(4) ?
C24 O8 1.419(4) ?
C24 H24A 0.9600 ?
C24 H24B 0.9600 ?
C24 H24C 0.9600 ?

loop_
_geom_hbond_atom_site_label_D
_geom_hbond_atom_site_label_H
_geom_hbond_atom_site_label_A
_geom_hbond_site_symmetry_A
_geom_hbond_distance_DH
_geom_hbond_distance_HA
_geom_hbond_distance_DA
_geom_hbond_angle_DHA
_geom_hbond_publ_flag
C21 H21 O5 4_666 0.93 2.56 3.366(5) 146 yes
C4 H4 O7 3_667 0.93 2.50 3.323(4) 147 yes
C11 H11B O3 3_666 0.97 2.49 3.448(5) 169 yes

loop_
_geom_torsion_atom_site_label_1
_geom_torsion_atom_site_label_2
_geom_torsion_atom_site_label_3
_geom_torsion_atom_site_label_4
_geom_torsion
_geom_torsion_publ_flag
O1 C2 C3 C4 179.4(3) ?
C7 C2 C3 C4 -0.1(5) ?
C2 C3 C4 C5 0.4(5) ?
C3 C4 C5 C6 -0.8(6) ?
C4 C5 C6 C7 1.0(5) ?
C5 C6 C7 C2 -0.7(5) ?
C5 C6 C7 C8 -177.7(3) ?
O1 C2 C7 C6 -179.3(3) ?
C3 C2 C7 C6 0.3(4) ?
O1 C2 C7 C8 -2.7(4) ?
C3 C2 C7 C8 176.9(3) ?
C6 C7 C8 O2 18.1(4) ?
C2 C7 C8 O2 -158.6(3) ?
C6 C7 C8 C9 -161.3(3) ?
C2 C7 C8 C9 22.0(5) ?
O2 C8 C9 C13 5.1(4) ?
C7 C8 C9 C13 -175.5(3) yes
O2 C8 C9 C10 -128.6(3) ?
C7 C8 C9 C10 50.8(4) yes
C13 C9 C10 O3 -94.4(3) ?
C8 C9 C10 O3 38.6(4) ?
C13 C9 C10 O4 84.0(3) ?
C8 C9 C10 O4 -143.0(3) ?
C10 C9 C13 C14 -42.0(4) ?
C8 C9 C13 C14 -175.0(3) yes
C10 C9 C13 C17 -174.0(3) ?
C8 C9 C13 C17 53.0(4) yes
C9 C13 C14 O5 -104.0(4) ?
C17 C13 C14 O5 30.8(4) ?
C9 C13 C14 O6 75.5(3) ?
C17 C13 C14 O6 -149.7(2) ?
C9 C13 C17 O7 44.1(4) ?
C14 C13 C17 O7 -92.1(3) ?
C9 C13 C17 C18 -136.3(3) yes
C14 C13 C17 C18 87.4(3) ?
O7 C17 C18 C19 -16.0(4) ?
C13 C17 C18 C19 164.5(3) ?
O7 C17 C18 C23 165.2(3) ?
C13 C17 C18 C23 -14.3(4) yes
C23 C18 C19 C20 2.7(5) ?
C17 C18 C19 C20 -176.2(3) ?
C18 C19 C20 C21 -1.7(7) ?
C19 C20 C21 C22 1.1(8) ?
C20 C21 C22 C23 -1.7(7) ?
C21 C22 C23 O8 -175.6(4) ?
C21 C22 C23 C18 2.7(6) ?
C19 C18 C23 O8 175.1(3) ?
C17 C18 C23 O8 -6.1(4) ?
C19 C18 C23 C22 -3.2(5) ?
C17 C18 C23 C22 175.5(3) ?
C3 C2 O1 C1 3.9(5) ?
C7 C2 O1 C1 -176.5(3) ?
O3 C10 O4 C11 -0.3(4) ?
C9 C10 O4 C11 -178.6(3) ?
C12 C11 O4 C10 -168.8(3) ?
O5 C14 O6 C15 -0.6(4) ?
C13 C14 O6 C15 179.9(3) ?
C16 C15 O6 C14 -168.7(4) ?
C22 C23 O8 C24 -24.9(5) ?
C18 C23 O8 C24 156.8(3) ?

loop_
_cod_related_entry_id
_cod_related_entry_database
_cod_related_entry_code
1 ChemSpider 8917182
